data_4078491
loop_
_publ_author_name
'Matson, Ellen M.'
'Forrest, William P.'
'Fanwick, Phillip E.'
'Bart, Suzanne C.'

_publ_section_title
;
 Use of Alkylsodium Reagents for the Synthesis of Trivalent Uranium Alkyl
 Complexes
;
_journal_issue 12
_journal_name_full Organometallics
_journal_page_first 4467
_journal_paper_doi 10.1021/om3002763
_journal_volume 31
_journal_year 2012
_chemical_formula_moiety 'C15 H22 B1 I3 N6 U1,C16 H36 Li1 O4'
_chemical_formula_sum 'C31 H58 B I3 Li N6 O4 U'
_chemical_formula_weight 1215.34
_space_group_IT_number 14
_symmetry_cell_setting monoclinic
_symmetry_space_group_name_Hall '-P 2yn'
_symmetry_space_group_name_H-M 'P 1 21/n 1'
_atom_type_scat_source 'International Tables for Crystallography (Vol C)'
_cell_angle_alpha 90.00
_cell_angle_beta 112.352(3)
_cell_angle_gamma 90.00
_cell_formula_units_Z 4
_cell_length_a 19.3062(7)
_cell_length_b 11.9134(6)
_cell_length_c 20.5103(7)
_cell_measurement_reflns_used 7626
_cell_measurement_temperature 150(2)
_cell_measurement_theta_max 70
_cell_measurement_theta_min 3
_cell_volume 4363.0(3)
_computing_cell_refinement 'DENZO/SCALEPACK (Otwinowski & Minor, 1996)'
_computing_data_collection 'CrystalClear(Rigaku, 2001)'
_computing_data_reduction 'DENZO/SCALEPACK (Otwinowski & Minor, 1996)'
_computing_molecular_graphics
;
    ORTEP (Johnson, 1976)
    PLATON (Spek, 1997)
;
_computing_publication_material 'SHELX97(Sheldrick, 2008) and local programs'
_computing_structure_refinement 'SHELX97 (Sheldrick, 2008)'
_computing_structure_solution
;
 PATTY (DIRDIF99, Beurskins, 1999)
;
_diffrn_measured_fraction_theta_full 0.8843
_diffrn_measured_fraction_theta_max 0.7841
_diffrn_measurement_device_type Rigaku_Rapid_II
_diffrn_measurement_method \w
_diffrn_radiation_monochromator 'confocal optics'
_diffrn_radiation_type CU-K\a
_diffrn_radiation_wavelength 1.54184
_diffrn_reflns_av_R_equivalents 0.046
_diffrn_reflns_limit_h_max 22
_diffrn_reflns_limit_h_min 0
_diffrn_reflns_limit_k_max 14
_diffrn_reflns_limit_k_min 0
_diffrn_reflns_limit_l_max 23
_diffrn_reflns_limit_l_min -25
_diffrn_reflns_number 20023
_diffrn_reflns_theta_full 51.9
_diffrn_reflns_theta_max 70.18
_diffrn_reflns_theta_min 3.71
_diffrn_standards_number 0
_exptl_absorpt_coefficient_mu 28.436
_exptl_absorpt_correction_T_max 0.4261
_exptl_absorpt_correction_T_min 0.1960
_exptl_absorpt_correction_type multi-scan
_exptl_absorpt_process_details 'SCALEPACK (Otwinowski & Minor, 1997)'
_exptl_crystal_colour_primary blue
_exptl_crystal_density_diffrn 1.850
_exptl_crystal_density_method 'not measured'
_exptl_crystal_description plate
_exptl_crystal_F_000 2308
_exptl_crystal_size_max 0.14
_exptl_crystal_size_mid 0.14
_exptl_crystal_size_min 0.03
_refine_diff_density_max 2.13
_refine_diff_density_min -2.40
_refine_ls_d_res_high 0.85
_refine_ls_extinction_coef 0.12E-03
_refine_ls_extinction_method 'SHELXL97 (Sheldrick 2008)'
_refine_ls_goodness_of_fit_ref 1.063
_refine_ls_hydrogen_treatment constr
_refine_ls_matrix_type full
_refine_ls_number_parameters 434
_refine_ls_number_reflns 6625
_refine_ls_number_restraints 7
_refine_ls_R_factor_all 0.078
_refine_ls_R_factor_gt 0.067
_refine_ls_shift/su_max 0.001
_refine_ls_structure_factor_coef Fsqd
_refine_ls_weighting_details '1/[\s^2^(Fo^2^)+(0.1369P)^2^+19.1046P] where P=(Fo^2^+2Fc^2^)/3 '
_refine_ls_weighting_scheme calc
_refine_ls_wR_factor_gt 0.188
_refine_ls_wR_factor_ref 0.202
_reflns_number_gt 5388
_reflns_number_total 6625
_reflns_threshold_expression >2.0\s(I)
_cod_data_source_file om3002763_si_004.cif
_cod_data_source_block SCB106
_cod_depositor_comments
;
The following automatic conversions were performed:

'_refine_ls_weighting_scheme' value 'calc ' changed to 'calc'
according to /home/saulius/struct/CIF-dictionaries/cif_core.dic
dictionary named 'cif_core.dic' version 2.4.1 from 2010-06-29.

Automatic conversion script
Id: cif_fix_values 1891 2012-01-12 08:04:46Z andrius 
;
_cod_original_formula_sum 'C31 H58 B1 I3 Li1 N6 O4 U1'
_cod_database_code 4078491

loop_
_symmetry_equiv_pos_as_xyz
'x, y, z'
'-x+1/2, y+1/2, -z+1/2'
'-x, -y, -z'
'x-1/2, -y-1/2, z-1/2'

loop_
_atom_site_label
_atom_site_fract_x
_atom_site_fract_y
_atom_site_fract_z
_atom_site_U_iso_or_equiv
_atom_site_adp_type
_atom_site_occupancy
_atom_site_symmetry_multiplicity
_atom_site_calc_flag
_atom_site_refinement_flags
U1 0.19736(2) 0.25413(3) 0.485121(18) 0.0407(2) Uani 1 1 d .
I1 0.19200(4) 0.50773(6) 0.51428(4) 0.0554(3) Uani 1 1 d .
I2 0.35136(5) 0.25328(7) 0.47021(5) 0.0689(3) Uani 1 1 d .
I3 0.09043(5) 0.25514(6) 0.32699(4) 0.0584(3) Uani 1 1 d .
O111 1.0049(4) 0.3406(7) 0.7262(4) 0.061(2) Uani 1 1 d .
O121 0.8467(5) 0.3330(8) 0.7375(4) 0.072(2) Uani 1 1 d .
O133 0.9765(4) 0.4844(7) 0.8433(5) 0.065(2) Uani 1 1 d D
O143 0.9888(5) 0.2080(8) 0.8492(5) 0.074(2) Uani 1 1 d D
N11 0.2598(5) 0.2104(7) 0.6171(4) 0.0433(19) Uani 1 1 d .
N12 0.2297(4) 0.1307(6) 0.6483(4) 0.0387(17) Uani 1 1 d .
N21 0.0918(5) 0.2065(7) 0.5237(4) 0.0429(18) Uani 1 1 d .
N22 0.0942(4) 0.1129(6) 0.5659(4) 0.0392(18) Uani 1 1 d .
N31 0.1957(5) 0.0389(8) 0.4913(4) 0.047(2) Uani 1 1 d .
N32 0.1931(4) -0.0116(6) 0.5503(4) 0.0393(18) Uani 1 1 d .
C13 0.2650(6) 0.1344(10) 0.7190(5) 0.050(3) Uani 1 1 d .
C14 0.3209(6) 0.2148(10) 0.7340(5) 0.050(3) Uani 1 1 d .
C15 0.3162(7) 0.2595(8) 0.6720(7) 0.050(3) Uani 1 1 d .
C16 0.2439(7) 0.0633(10) 0.7681(5) 0.056(3) Uani 1 1 d .
C17 0.3645(6) 0.3504(10) 0.6600(6) 0.055(3) Uani 1 1 d .
C23 0.0275(6) 0.0961(8) 0.5713(5) 0.043(2) Uani 1 1 d .
C24 -0.0204(6) 0.1808(9) 0.5328(5) 0.049(3) Uani 1 1 d .
C25 0.0201(7) 0.2466(8) 0.5040(7) 0.051(3) Uani 1 1 d .
C26 0.0123(7) 0.0031(9) 0.6119(6) 0.056(3) Uani 1 1 d .
C27 -0.0057(6) 0.3451(9) 0.4573(6) 0.054(3) Uani 1 1 d .
C33 0.2107(6) -0.1204(8) 0.5496(5) 0.047(2) Uani 1 1 d .
C34 0.2266(6) -0.1423(8) 0.4894(6) 0.049(2) Uani 1 1 d .
C35 0.2134(6) -0.0424(9) 0.4550(6) 0.051(3) Uani 1 1 d .
C36 0.2145(7) -0.2013(9) 0.6072(6) 0.054(3) Uani 1 1 d .
C37 0.2223(8) -0.0135(10) 0.3864(6) 0.066(3) Uani 1 1 d .
C112 0.9951(8) 0.4136(11) 0.6667(6) 0.073(4) Uani 1 1 d .
C113 1.0699(8) 0.4362(12) 0.6676(7) 0.072(3) Uani 1 1 d .
C114 1.1144(9) 0.3331(12) 0.7020(8) 0.084(4) Uani 1 1 d .
C115 1.0662(9) 0.2691(11) 0.7300(8) 0.067(4) Uani 1 1 d .
C122 0.7910(11) 0.2899(18) 0.7592(10) 0.104(5) Uani 1 1 d .
C123 0.7206(13) 0.365(3) 0.7134(13) 0.174(11) Uani 1 1 d .
C124 0.7378(12) 0.404(3) 0.6547(12) 0.197(15) Uani 1 1 d .
C125 0.8141(9) 0.3892(17) 0.6717(8) 0.106(6) Uani 1 1 d .
C131 1.1100(7) 0.4892(11) 0.8813(8) 0.072(4) Uani 1 1 d D
C132 1.0409(7) 0.5516(11) 0.8458(7) 0.071(3) Uani 1 1 d D
C134 0.9178(10) 0.5542(18) 0.8524(12) 0.129(8) Uani 1 1 d D
C135 0.9254(13) 0.593(2) 0.9139(12) 0.159(10) Uani 1 1 d D
C141 1.1033(13) 0.156(2) 0.9448(12) 0.180(12) Uani 1 1 d D
C142 1.0328(8) 0.2100(14) 0.9237(7) 0.082(4) Uani 1 1 d D
C144 0.9674(16) 0.0949(15) 0.8178(13) 0.188(14) Uani 1 1 d D
C145 0.970(3) 0.013(3) 0.859(3) 0.48(6) Uani 1 1 d D
B1 0.1672(7) 0.0504(11) 0.6019(6) 0.046(3) Uani 1 1 d .
Li1 0.9553(13) 0.337(2) 0.7907(11) 0.073(6) Uani 1 1 d .
H1 0.1588 -0.0069 0.6338 0.055 Uiso 1 1 calc R
H14 0.3560 0.2347 0.7795 0.060 Uiso 1 1 calc R
H24 -0.0711 0.1914 0.5273 0.059 Uiso 1 1 calc R
H34 0.2428 -0.2107 0.4759 0.058 Uiso 1 1 calc R
H11A 0.9704 0.4845 0.6710 0.087 Uiso 1 1 calc R
H11B 0.9637 0.3764 0.6220 0.087 Uiso 1 1 calc R
H11C 1.0916 0.5044 0.6953 0.086 Uiso 1 1 calc R
H11D 1.0685 0.4459 0.6191 0.086 Uiso 1 1 calc R
H11E 1.1262 0.2877 0.6672 0.101 Uiso 1 1 calc R
H11F 1.1618 0.3546 0.7406 0.101 Uiso 1 1 calc R
H11G 1.0472 0.2004 0.7017 0.080 Uiso 1 1 calc R
H11H 1.0950 0.2467 0.7795 0.080 Uiso 1 1 calc R
H12A 0.8042 0.3009 0.8104 0.125 Uiso 1 1 calc R
H12B 0.7818 0.2091 0.7477 0.125 Uiso 1 1 calc R
H12C 0.6741 0.3195 0.6968 0.209 Uiso 1 1 calc R
H12D 0.7142 0.4288 0.7414 0.209 Uiso 1 1 calc R
H12E 0.7089 0.3602 0.6118 0.237 Uiso 1 1 calc R
H12F 0.7243 0.4839 0.6455 0.237 Uiso 1 1 calc R
H12G 0.8383 0.4633 0.6744 0.127 Uiso 1 1 calc R
H12H 0.8222 0.3447 0.6344 0.127 Uiso 1 1 calc R
H13A 1.1161 0.4744 0.9302 0.108 Uiso 1 1 calc R
H13B 1.1526 0.5333 0.8807 0.108 Uiso 1 1 calc R
H13C 1.1077 0.4178 0.8568 0.108 Uiso 1 1 calc R
H13D 1.0361 0.5706 0.7973 0.085 Uiso 1 1 calc R
H13E 1.0423 0.6225 0.8714 0.085 Uiso 1 1 calc R
H13F 0.9098 0.6194 0.8204 0.155 Uiso 1 1 calc R
H13G 0.8709 0.5098 0.8349 0.155 Uiso 1 1 calc R
H13H 0.9366 0.5313 0.9478 0.239 Uiso 1 1 calc R
H13I 0.8789 0.6302 0.9108 0.239 Uiso 1 1 calc R
H13J 0.9666 0.6476 0.9296 0.239 Uiso 1 1 calc R
H14A 1.0964 0.0746 0.9458 0.270 Uiso 1 1 calc R
H14B 1.1355 0.1820 0.9920 0.270 Uiso 1 1 calc R
H14C 1.1268 0.1741 0.9114 0.270 Uiso 1 1 calc R
H14D 1.0410 0.2892 0.9393 0.099 Uiso 1 1 calc R
H14E 1.0035 0.1739 0.9485 0.099 Uiso 1 1 calc R
H14F 0.9157 0.0996 0.7821 0.225 Uiso 1 1 calc R
H14G 1.0005 0.0758 0.7926 0.225 Uiso 1 1 calc R
H14H 0.9197 -0.0199 0.8459 0.715 Uiso 1 1 calc R
H14I 0.9866 0.0408 0.9080 0.715 Uiso 1 1 calc R
H14J 1.0048 -0.0442 0.8561 0.715 Uiso 1 1 calc R
H16A 0.1938 0.0846 0.7654 0.084 Uiso 1 1 calc R
H16B 0.2802 0.0743 0.8164 0.084 Uiso 1 1 calc R
H16C 0.2437 -0.0157 0.7549 0.084 Uiso 1 1 calc R
H17A 0.4092 0.3611 0.7030 0.083 Uiso 1 1 calc R
H17B 0.3361 0.4207 0.6479 0.083 Uiso 1 1 calc R
H17C 0.3796 0.3285 0.6213 0.083 Uiso 1 1 calc R
H26A 0.0199 -0.0689 0.5924 0.084 Uiso 1 1 calc R
H26B -0.0396 0.0081 0.6087 0.084 Uiso 1 1 calc R
H26C 0.0464 0.0085 0.6614 0.084 Uiso 1 1 calc R
H27A 0.0368 0.3949 0.4638 0.082 Uiso 1 1 calc R
H27B -0.0436 0.3858 0.4689 0.082 Uiso 1 1 calc R
H27C -0.0275 0.3201 0.4081 0.082 Uiso 1 1 calc R
H36A 0.2443 -0.1683 0.6531 0.081 Uiso 1 1 calc R
H36B 0.2379 -0.2714 0.6011 0.081 Uiso 1 1 calc R
H36C 0.1638 -0.2168 0.6049 0.081 Uiso 1 1 calc R
H37A 0.1805 0.0341 0.3575 0.099 Uiso 1 1 calc R
H37B 0.2225 -0.0827 0.3607 0.099 Uiso 1 1 calc R
H37C 0.2695 0.0267 0.3968 0.099 Uiso 1 1 calc R

loop_
_atom_site_aniso_label
_atom_site_aniso_U_11
_atom_site_aniso_U_22
_atom_site_aniso_U_33
_atom_site_aniso_U_12
_atom_site_aniso_U_13
_atom_site_aniso_U_23
U1 0.0417(3) 0.0370(3) 0.0426(3) 0.00200(12) 0.0153(2) 0.00236(12)
I1 0.0626(5) 0.0403(4) 0.0582(4) 0.0008(3) 0.0174(3) -0.0044(3)
I2 0.0507(6) 0.0921(8) 0.0699(6) 0.0017(4) 0.0296(5) 0.0006(4)
I3 0.0647(6) 0.0552(6) 0.0457(4) 0.0080(3) 0.0101(4) 0.0010(3)
O111 0.063(5) 0.059(5) 0.062(5) 0.005(4) 0.024(4) 0.001(4)
O121 0.059(5) 0.095(7) 0.058(5) -0.013(5) 0.017(4) 0.009(4)
O133 0.050(5) 0.067(6) 0.077(5) -0.010(4) 0.024(4) -0.019(4)
O143 0.081(6) 0.054(5) 0.077(6) -0.008(5) 0.019(5) -0.002(5)
N11 0.044(5) 0.039(5) 0.044(4) 0.007(4) 0.013(4) -0.006(4)
N12 0.044(5) 0.031(4) 0.039(4) 0.001(3) 0.012(3) -0.001(3)
N21 0.047(5) 0.041(5) 0.044(4) -0.001(4) 0.021(4) -0.001(4)
N22 0.037(4) 0.039(5) 0.041(4) 0.003(3) 0.014(3) -0.001(3)
N31 0.056(6) 0.039(5) 0.046(4) 0.001(4) 0.019(4) 0.007(4)
N32 0.041(5) 0.036(5) 0.039(4) 0.000(3) 0.013(3) -0.001(3)
C13 0.046(6) 0.054(7) 0.043(5) 0.006(5) 0.010(4) -0.002(5)
C14 0.049(7) 0.053(6) 0.038(5) 0.002(5) 0.003(4) -0.005(5)
C15 0.031(6) 0.050(7) 0.059(7) -0.005(4) 0.005(5) 0.000(5)
C16 0.073(8) 0.048(7) 0.045(6) 0.010(6) 0.019(5) 0.003(5)
C17 0.047(6) 0.057(7) 0.054(6) 0.001(5) 0.009(5) -0.010(5)
C23 0.043(6) 0.035(5) 0.047(5) -0.005(4) 0.014(4) -0.012(4)
C24 0.038(6) 0.056(7) 0.052(6) -0.005(5) 0.015(4) -0.007(5)
C25 0.053(8) 0.036(7) 0.049(6) -0.001(4) 0.004(6) -0.015(4)
C26 0.066(7) 0.043(6) 0.064(7) -0.023(5) 0.029(6) -0.011(5)
C27 0.052(7) 0.049(6) 0.055(6) 0.013(5) 0.012(5) 0.002(5)
C33 0.054(6) 0.031(5) 0.055(6) -0.003(4) 0.020(5) -0.016(5)
C34 0.054(7) 0.029(5) 0.064(6) 0.006(5) 0.023(5) -0.005(5)
C35 0.052(7) 0.047(6) 0.051(6) -0.004(5) 0.018(5) 0.002(5)
C36 0.065(8) 0.034(6) 0.055(6) 0.012(5) 0.013(5) 0.006(5)
C37 0.100(10) 0.051(7) 0.063(7) 0.013(6) 0.048(7) 0.010(6)
C112 0.082(10) 0.066(8) 0.057(7) 0.012(7) 0.012(6) 0.003(6)
C113 0.073(9) 0.071(9) 0.077(8) 0.003(7) 0.035(7) 0.003(7)
C114 0.093(11) 0.073(10) 0.095(10) 0.024(8) 0.045(9) 0.023(8)
C115 0.076(10) 0.064(8) 0.061(8) 0.025(7) 0.026(7) -0.002(6)
C122 0.091(13) 0.132(14) 0.097(12) -0.011(12) 0.046(10) 0.027(12)
C123 0.13(2) 0.27(3) 0.142(19) -0.04(2) 0.074(16) 0.03(2)
C124 0.102(17) 0.36(4) 0.131(17) 0.07(2) 0.044(14) 0.13(2)
C125 0.082(11) 0.151(17) 0.073(9) -0.007(11) 0.018(8) 0.034(10)
C131 0.057(8) 0.069(9) 0.087(9) -0.007(6) 0.025(7) -0.001(7)
C132 0.070(9) 0.058(8) 0.081(9) -0.007(7) 0.025(7) -0.001(7)
C134 0.122(16) 0.129(17) 0.17(2) -0.043(13) 0.089(15) -0.065(15)
C135 0.145(19) 0.17(2) 0.16(2) -0.032(16) 0.062(16) -0.103(19)
C141 0.18(2) 0.20(3) 0.14(2) 0.09(2) 0.033(18) 0.013(19)
C142 0.082(11) 0.081(9) 0.074(9) 0.014(9) 0.019(8) 0.020(8)
C144 0.18(3) 0.086(16) 0.22(3) 0.029(16) -0.01(2) 0.036(17)
C145 0.60(10) 0.26(5) 0.91(14) 0.24(6) 0.67(11) 0.34(7)
B1 0.045(7) 0.051(7) 0.048(6) 0.001(5) 0.024(5) -0.006(5)
Li1 0.079(15) 0.076(16) 0.063(12) -0.010(12) 0.026(11) -0.001(11)

loop_
_atom_type_symbol
_atom_type_radius_bond
U 1.42
I 1.33
O 0.73
N 0.75
C 0.77
B 0.82
Li 1.23
H 0.32

loop_
_geom_angle_atom_site_label_1
_geom_angle_atom_site_label_2
_geom_angle_atom_site_label_3
_geom_angle
N21 U1 N11 74.6(3)
N21 U1 N31 74.5(3)
N11 U1 N31 75.8(3)
N21 U1 I1 94.0(2)
N11 U1 I1 91.81(19)
N31 U1 I1 164.79(19)
N21 U1 I2 162.1(2)
N11 U1 I2 91.13(19)
N31 U1 I2 91.9(2)
I1 U1 I2 97.25(2)
N21 U1 I3 91.88(18)
N11 U1 I3 163.8(2)
N31 U1 I3 92.26(18)
I1 U1 I3 98.06(2)
I2 U1 I3 100.26(3)
C115 O111 C112 104.0(10)
C115 O111 Li1 124.7(11)
C112 O111 Li1 131.2(10)
C122 O121 C125 110.9(12)
C122 O121 Li1 128.0(11)
C125 O121 Li1 120.7(11)
C15 N11 N12 104.8(8)
C15 N11 U1 133.8(8)
N12 N11 U1 120.9(5)
C13 N12 N11 110.1(8)
C13 N12 B1 129.6(9)
N11 N12 B1 120.2(7)
C25 N21 N22 104.6(8)
C25 N21 U1 132.6(7)
N22 N21 U1 122.2(6)
C23 N22 N21 111.0(8)
C23 N22 B1 128.9(9)
N21 N22 B1 119.9(8)
C35 N31 N32 106.0(8)
C35 N31 U1 133.0(7)
N32 N31 U1 119.2(6)
C33 N32 N31 108.7(8)
C33 N32 B1 128.9(9)
N31 N32 B1 122.2(8)
N12 C13 C14 107.0(9)
N12 C13 C16 123.6(9)
C14 C13 C16 129.4(9)
C15 C14 C13 107.2(9)
C15 C14 H14 126.40
C13 C14 H14 126.40
C14 C15 N11 110.9(10)
C14 C15 C17 127.7(11)
N11 C15 C17 121.4(11)
C13 C16 H16A 109.50
C13 C16 H16B 109.50
H16A C16 H16B 109.50
C13 C16 H16C 109.50
H16A C16 H16C 109.50
H16B C16 H16C 109.50
C15 C17 H17A 109.50
C15 C17 H17B 109.50
H17A C17 H17B 109.50
C15 C17 H17C 109.50
H17A C17 H17C 109.50
H17B C17 H17C 109.50
N22 C23 C24 107.2(9)
N22 C23 C26 123.8(9)
C24 C23 C26 128.9(10)
C25 C24 C23 106.8(10)
C25 C24 H24 126.60
C23 C24 H24 126.60
N21 C25 C24 110.3(10)
N21 C25 C27 121.4(12)
C24 C25 C27 128.2(12)
C23 C26 H26A 109.50
C23 C26 H26B 109.50
H26A C26 H26B 109.50
C23 C26 H26C 109.50
H26A C26 H26C 109.50
H26B C26 H26C 109.50
C25 C27 H27A 109.50
C25 C27 H27B 109.50
H27A C27 H27B 109.50
C25 C27 H27C 109.50
H27A C27 H27C 109.50
H27B C27 H27C 109.50
N32 C33 C34 109.3(9)
N32 C33 C36 123.2(9)
C34 C33 C36 127.5(9)
C35 C34 C33 103.4(9)
C35 C34 H34 128.30
C33 C34 H34 128.30
N31 C35 C34 112.4(10)
N31 C35 C37 119.5(10)
C34 C35 C37 127.9(11)
C33 C36 H36A 109.50
C33 C36 H36B 109.50
H36A C36 H36B 109.50
C33 C36 H36C 109.50
H36A C36 H36C 109.50
H36B C36 H36C 109.50
C35 C37 H37A 109.50
C35 C37 H37B 109.50
H37A C37 H37B 109.50
C35 C37 H37C 109.50
H37A C37 H37C 109.50
H37B C37 H37C 109.50
O111 C112 C113 106.7(10)
O111 C112 H11A 110.40
C113 C112 H11A 110.40
O111 C112 H11B 110.40
C113 C112 H11B 110.40
H11A C112 H11B 108.60
C112 C113 C114 103.8(12)
C112 C113 H11C 111.00
C114 C113 H11C 111.00
C112 C113 H11D 111.00
C114 C113 H11D 111.00
H11C C113 H11D 109.00
C115 C114 C113 105.8(12)
C115 C114 H11E 110.60
C113 C114 H11E 110.60
C115 C114 H11F 110.60
C113 C114 H11F 110.60
H11E C114 H11F 108.70
O111 C115 C114 107.5(11)
O111 C115 H11G 110.20
C114 C115 H11G 110.20
O111 C115 H11H 110.20
C114 C115 H11H 110.20
H11G C115 H11H 108.50
O121 C122 C123 101.1(14)
O121 C122 H12A 111.60
C123 C122 H12A 111.60
O121 C122 H12B 111.60
C123 C122 H12B 111.60
H12A C122 H12B 109.40
C124 C123 C122 104.8(19)
C124 C123 H12C 110.80
C122 C123 H12C 110.80
C124 C123 H12D 110.80
C122 C123 H12D 110.80
H12C C123 H12D 108.90
C125 C124 C123 108.1(18)
C125 C124 H12E 110.10
C123 C124 H12E 110.10
C125 C124 H12F 110.10
C123 C124 H12F 110.10
H12E C124 H12F 108.40
C124 C125 O121 109.9(14)
C124 C125 H12G 109.70
O121 C125 H12G 109.70
C124 C125 H12H 109.70
O121 C125 H12H 109.70
H12G C125 H12H 108.20
C132 C131 H13A 109.50
C132 C131 H13B 109.50
H13A C131 H13B 109.50
C132 C131 H13C 109.50
H13A C131 H13C 109.50
H13B C131 H13C 109.50
C131 C132 O133 110.0(10)
C131 C132 H13D 109.70
O133 C132 H13D 109.70
C131 C132 H13E 109.70
O133 C132 H13E 109.70
H13D C132 H13E 108.20
C132 O133 C134 111.8(11)
C132 O133 Li1 119.4(10)
C134 O133 Li1 123.3(11)
C135 C134 O133 121(2)
C135 C134 H13F 107.10
O133 C134 H13F 107.10
C135 C134 H13G 107.10
O133 C134 H13G 107.10
H13F C134 H13G 106.80
C134 C135 H13H 109.50
C134 C135 H13I 109.50
H13H C135 H13I 109.50
C134 C135 H13J 109.50
H13H C135 H13J 109.50
H13I C135 H13J 109.50
C142 C141 H14A 109.50
C142 C141 H14B 109.50
H14A C141 H14B 109.50
C142 C141 H14C 109.50
H14A C141 H14C 109.50
H14B C141 H14C 109.50
C141 C142 O143 115.3(15)
C141 C142 H14D 108.50
O143 C142 H14D 108.50
C141 C142 H14E 108.50
O143 C142 H14E 108.50
H14D C142 H14E 107.50
C142 O143 C144 115.5(12)
C142 O143 Li1 125.3(11)
C144 O143 Li1 119.2(12)
C145 C144 O143 118(3)
C145 C144 H14F 107.80
O143 C144 H14F 107.80
C145 C144 H14G 107.80
O143 C144 H14G 107.80
H14F C144 H14G 107.20
C144 C145 H14H 109.50
C144 C145 H14I 109.50
H14H C145 H14I 109.50
C144 C145 H14J 109.50
H14H C145 H14J 109.50
H14I C145 H14J 109.50
N22 B1 N32 112.9(8)
N22 B1 N12 111.0(9)
N32 B1 N12 110.0(8)
N22 B1 H1 107.60
N32 B1 H1 107.60
N12 B1 H1 107.60
O143 Li1 O111 108.4(13)
O143 Li1 O121 111.5(12)
O111 Li1 O121 109.1(11)
O143 Li1 O133 114.5(11)
O111 Li1 O133 107.3(12)
O121 Li1 O133 105.9(12)

loop_
_geom_bond_atom_site_label_1
_geom_bond_atom_site_label_2
_geom_bond_distance
U1 N21 2.515(8)
U1 N11 2.563(8)
U1 N31 2.568(9)
U1 I1 3.0892(8)
U1 I2 3.1023(10)
U1 I3 3.1126(9)
O111 C115 1.436(14)
O111 C112 1.452(14)
O111 Li1 1.91(2)
O121 C122 1.409(18)
O121 C125 1.421(16)
O121 Li1 1.96(3)
N11 C15 1.365(14)
N11 N12 1.390(11)
N12 C13 1.349(12)
N12 B1 1.550(14)
N21 C25 1.372(15)
N21 N22 1.402(11)
N22 C23 1.349(12)
N22 B1 1.514(14)
N31 C35 1.343(14)
N31 N32 1.369(12)
N32 C33 1.341(12)
N32 B1 1.521(13)
C13 C14 1.389(16)
C13 C16 1.485(14)
C14 C15 1.349(17)
C14 H14 0.9500
C15 C17 1.510(16)
C16 H16A 0.9800
C16 H16B 0.9800
C16 H16C 0.9800
C17 H17A 0.9800
C17 H17B 0.9800
C17 H17C 0.9800
C23 C24 1.394(14)
C23 C26 1.482(14)
C24 C25 1.388(17)
C24 H24 0.9500
C25 C27 1.477(15)
C26 H26A 0.9800
C26 H26B 0.9800
C26 H26C 0.9800
C27 H27A 0.9800
C27 H27B 0.9800
C27 H27C 0.9800
C33 C34 1.406(14)
C33 C36 1.505(14)
C34 C35 1.358(15)
C34 H34 0.9500
C35 C37 1.519(15)
C36 H36A 0.9800
C36 H36B 0.9800
C36 H36C 0.9800
C37 H37A 0.9800
C37 H37B 0.9800
C37 H37C 0.9800
C112 C113 1.463(18)
C112 H11A 0.9900
C112 H11B 0.9900
C113 C114 1.511(18)
C113 H11C 0.9900
C113 H11D 0.9900
C114 C115 1.48(2)
C114 H11E 0.9900
C114 H11F 0.9900
C115 H11G 0.9900
C115 H11H 0.9900
C122 C123 1.60(3)
C122 H12A 0.9900
C122 H12B 0.9900
C123 C124 1.44(3)
C123 H12C 0.9900
C123 H12D 0.9900
C124 C125 1.39(2)
C124 H12E 0.9900
C124 H12F 0.9900
C125 H12G 0.9900
C125 H12H 0.9900
C131 C132 1.457(16)
C131 H13A 0.9800
C131 H13B 0.9800
C131 H13C 0.9800
C132 O133 1.463(13)
C132 H13D 0.9900
C132 H13E 0.9900
O133 C134 1.474(17)
O133 Li1 2.02(3)
C134 C135 1.30(2)
C134 H13F 0.9900
C134 H13G 0.9900
C135 H13H 0.9800
C135 H13I 0.9800
C135 H13J 0.9800
C141 C142 1.416(18)
C141 H14A 0.9800
C141 H14B 0.9800
C141 H14C 0.9800
C142 O143 1.440(13)
C142 H14D 0.9900
C142 H14E 0.9900
O143 C144 1.482(19)
O143 Li1 1.90(3)
C144 C145 1.28(2)
C144 H14F 0.9900
C144 H14G 0.9900
C145 H14H 0.9800
C145 H14I 0.9800
C145 H14J 0.9800
B1 H1 1.0000

loop_
_geom_torsion_atom_site_label_1
_geom_torsion_atom_site_label_2
_geom_torsion_atom_site_label_3
_geom_torsion_atom_site_label_4
_geom_torsion
N21 U1 N11 C15 -136.8(10)
N31 U1 N11 C15 145.7(10)
I1 U1 N11 C15 -43.2(10)
I2 U1 N11 C15 54.1(10)
I3 U1 N11 C15 -170.9(7)
N21 U1 N11 N12 33.0(6)
N31 U1 N11 N12 -44.5(6)
I1 U1 N11 N12 126.6(6)
I2 U1 N11 N12 -136.1(6)
I3 U1 N11 N12 -1.1(12)
C15 N11 N12 C13 1.8(11)
U1 N11 N12 C13 -170.6(6)
C15 N11 N12 B1 -175.4(9)
U1 N11 N12 B1 12.2(11)
N11 U1 N21 C25 144.5(9)
N31 U1 N21 C25 -136.3(9)
I1 U1 N21 C25 53.7(9)
I2 U1 N21 C25 -177.5(6)
I3 U1 N21 C25 -44.5(9)
N11 U1 N21 N22 -46.3(6)
N31 U1 N21 N22 32.9(6)
I1 U1 N21 N22 -137.0(6)
I2 U1 N21 N22 -8.3(11)
I3 U1 N21 N22 124.7(6)
C25 N21 N22 C23 0.4(10)
U1 N21 N22 C23 -171.4(6)
C25 N21 N22 B1 -175.7(8)
U1 N21 N22 B1 12.4(10)
N21 U1 N31 C35 148.7(9)
N11 U1 N31 C35 -133.7(9)
I1 U1 N31 C35 -169.8(6)
I2 U1 N31 C35 -43.0(9)
I3 U1 N31 C35 57.4(9)
N21 U1 N31 N32 -49.0(7)
N11 U1 N31 N32 28.7(7)
I1 U1 N31 N32 -7.5(13)
I2 U1 N31 N32 119.4(7)
I3 U1 N31 N32 -140.3(7)
C35 N31 N32 C33 1.4(11)
U1 N31 N32 C33 -165.3(6)
C35 N31 N32 B1 -173.9(9)
U1 N31 N32 B1 19.5(11)
N11 N12 C13 C14 -2.2(11)
B1 N12 C13 C14 174.6(10)
N11 N12 C13 C16 177.3(9)
B1 N12 C13 C16 -5.9(16)
N12 C13 C14 C15 1.8(13)
C16 C13 C14 C15 -177.7(11)
C13 C14 C15 N11 -0.7(14)
C13 C14 C15 C17 179.9(11)
N12 N11 C15 C14 -0.6(12)
U1 N11 C15 C14 170.4(7)
N12 N11 C15 C17 178.8(9)
U1 N11 C15 C17 -10.2(16)
N21 N22 C23 C24 -0.7(10)
B1 N22 C23 C24 175.0(9)
N21 N22 C23 C26 179.5(8)
B1 N22 C23 C26 -4.8(14)
N22 C23 C24 C25 0.7(11)
C26 C23 C24 C25 -179.5(10)
N22 N21 C25 C24 0.0(11)
U1 N21 C25 C24 170.6(7)
N22 N21 C25 C27 -178.7(9)
U1 N21 C25 C27 -8.1(15)
C23 C24 C25 N21 -0.4(12)
C23 C24 C25 C27 178.2(10)
N31 N32 C33 C34 1.0(11)
B1 N32 C33 C34 175.9(9)
N31 N32 C33 C36 179.1(9)
B1 N32 C33 C36 -6.1(16)
N32 C33 C34 C35 -3.0(12)
C36 C33 C34 C35 179.1(11)
N32 N31 C35 C34 -3.4(12)
U1 N31 C35 C34 160.6(7)
N32 N31 C35 C37 -178.8(10)
U1 N31 C35 C37 -14.8(15)
C33 C34 C35 N31 4.0(12)
C33 C34 C35 C37 178.9(11)
C115 O111 C112 C113 -36.2(13)
Li1 O111 C112 C113 141.1(13)
O111 C112 C113 C114 28.4(14)
C112 C113 C114 C115 -10.2(15)
C112 O111 C115 C114 29.1(14)
Li1 O111 C115 C114 -148.4(13)
C113 C114 C115 O111 -11.7(16)
C125 O121 C122 C123 -20(2)
Li1 O121 C122 C123 152.5(16)
O121 C122 C123 C124 22(3)
C122 C123 C124 C125 -17(3)
C123 C124 C125 O121 5(3)
C122 O121 C125 C124 11(3)
Li1 O121 C125 C124 -162(2)
C131 C132 O133 C134 143.3(14)
C131 C132 O133 Li1 -61.9(15)
C132 O133 C134 C135 -75(2)
Li1 O133 C134 C135 131(2)
C141 C142 O143 C144 62(3)
C141 C142 O143 Li1 -120(2)
C142 O143 C144 C145 19(4)
Li1 O143 C144 C145 -159(3)
C23 N22 B1 N32 116.3(10)
N21 N22 B1 N32 -68.3(12)
C23 N22 B1 N12 -119.6(10)
N21 N22 B1 N12 55.7(11)
C33 N32 B1 N22 -125.6(11)
N31 N32 B1 N22 48.6(13)
C33 N32 B1 N12 109.8(11)
N31 N32 B1 N12 -76.0(12)
C13 N12 B1 N22 112.6(11)
N11 N12 B1 N22 -70.8(10)
C13 N12 B1 N32 -121.7(11)
N11 N12 B1 N32 54.9(12)
C142 O143 Li1 O111 113.2(14)
C144 O143 Li1 O111 -69(2)
C142 O143 Li1 O121 -126.7(13)
C144 O143 Li1 O121 52(2)
C142 O143 Li1 O133 -6(2)
C144 O143 Li1 O133 171.8(17)
C115 O111 Li1 O143 -9.8(18)
C112 O111 Li1 O143 173.4(10)
C115 O111 Li1 O121 -131.4(12)
C112 O111 Li1 O121 51.8(18)
C115 O111 Li1 O133 114.3(13)
C112 O111 Li1 O133 -62.5(17)
C122 O121 Li1 O143 35(2)
C125 O121 Li1 O143 -153.0(14)
C122 O121 Li1 O111 154.6(15)
C125 O121 Li1 O111 -33.3(19)
C122 O121 Li1 O133 -90.2(18)
C125 O121 Li1 O133 81.9(15)
C132 O133 Li1 O143 99.8(14)
C134 O133 Li1 O143 -108.6(17)
C132 O133 Li1 O111 -20.5(16)
C134 O133 Li1 O111 131.2(15)
C132 O133 Li1 O121 -137.0(10)
C134 O133 Li1 O121 14.7(18)
